data_7050660
loop_
_publ_author_name
'Reger, Daniel L.'
'Gardinier, James R.'
'Christian Grattan, T.'
'Smith, Monica R.'
'Smith, Mark D.'

_publ_section_title
;
 Synthesis of the silver(i) complex of CH2[CH(pz4Et)2]2 containing the
 unprecedented [Ag(NO3)4]3? anion: A general method for the preparation
 of 4-(alkyl)pyrazolesElectronic supplementary information (ESI)
 available: Crystal packing diagram of the unit cell of
 [Ag2{&#xFFFD;-CH2[CH(pz4Et)2]2}2]3[Ag(NO3)4]2(acetonex/Et2Oy). See
 http://www.rsc.org/suppdata/nj/b3/b307306h/
;
_journal_issue 11
_journal_name_full 'New Journal of Chemistry'
_journal_page_first 1670
_journal_paper_doi 10.1039/b307306h
_journal_volume 27
_journal_year 2003
_chemical_formula_sum 'C9 H8 N2'
_chemical_formula_weight 144.17
_chemical_name_systematic
;
?
;
_space_group_IT_number 60
_symmetry_cell_setting orthorhombic
_symmetry_space_group_name_Hall '-P 2n 2ab'
_symmetry_space_group_name_H-M 'P b c n'
_atom_sites_solution_hydrogens locate
_atom_sites_solution_primary direct
_atom_sites_solution_secondary difmap
_audit_creation_method SHELXL-97
_cell_angle_alpha 90.00
_cell_angle_beta 90.00
_cell_angle_gamma 90.00
_cell_formula_units_Z 8
_cell_length_a 17.2047(11)
_cell_length_b 11.8608(8)
_cell_length_c 7.3253(5)
_cell_measurement_reflns_used 4205
_cell_measurement_temperature 150.0(2)
_cell_measurement_theta_max 25.009
_cell_measurement_theta_min 2.368
_cell_volume 1494.81(17)
_computing_cell_refinement 'SAINT+ NT V6.02a (Bruker, 1998)'
_computing_data_collection 'SMART NT V5.625 (Bruker, 1998)'
_computing_data_reduction 'SAINT+ NT V6.02a'
_computing_molecular_graphics 'SHELXTL V5.1 (Sheldrick, 1997)'
_computing_publication_material 'SHELXTL V5.1'
_computing_structure_refinement 'SHELXL-97 (Sheldrick, 1997)'
_computing_structure_solution 'SHELXS-97 (Sheldrick, 1990)'
_diffrn_ambient_temperature 150.0(2)
_diffrn_measured_fraction_theta_full 0.999
_diffrn_measured_fraction_theta_max 0.999
_diffrn_measurement_device_type 'Bruker SMART APEX CCD diffractometer'
_diffrn_measurement_method 'omega scans'
_diffrn_radiation_monochromator graphite
_diffrn_radiation_source 'sealed tube'
_diffrn_radiation_type MoK\a
_diffrn_radiation_wavelength 0.71073
_diffrn_reflns_av_R_equivalents 0.0525
_diffrn_reflns_av_sigmaI/netI 0.0327
_diffrn_reflns_limit_h_max 19
_diffrn_reflns_limit_h_min -17
_diffrn_reflns_limit_k_max 13
_diffrn_reflns_limit_k_min -13
_diffrn_reflns_limit_l_max 6
_diffrn_reflns_limit_l_min -8
_diffrn_reflns_number 8275
_diffrn_reflns_theta_full 24.10
_diffrn_reflns_theta_max 24.10
_diffrn_reflns_theta_min 2.09
_diffrn_standards_decay_% <1
_exptl_absorpt_coefficient_mu 0.079
_exptl_absorpt_correction_type none
_exptl_crystal_colour brown
_exptl_crystal_density_diffrn 1.281
_exptl_crystal_density_method 'not measured'
_exptl_crystal_description needle
_exptl_crystal_F_000 608
_exptl_crystal_size_max 0.60
_exptl_crystal_size_mid 0.12
_exptl_crystal_size_min 0.06
_refine_diff_density_max 0.131
_refine_diff_density_min -0.160
_refine_diff_density_rms 0.032
_refine_ls_extinction_coef 0.0052(13)
_refine_ls_extinction_expression Fc^*^=kFc[1+0.001xFc^2^\l^3^/sin(2\q)]^-1/4^
_refine_ls_extinction_method SHELXL
_refine_ls_goodness_of_fit_ref 1.055
_refine_ls_hydrogen_treatment refall
_refine_ls_matrix_type full
_refine_ls_number_parameters 137
_refine_ls_number_reflns 1191
_refine_ls_number_restraints 0
_refine_ls_restrained_S_all 1.055
_refine_ls_R_factor_all 0.0427
_refine_ls_R_factor_gt 0.0354
_refine_ls_shift/su_max 0.000
_refine_ls_shift/su_mean 0.000
_refine_ls_structure_factor_coef Fsqd
_refine_ls_weighting_details 'calc w=1/[\s^2^(Fo^2^)+(0.0418P)^2^+0.2061P] where P=(Fo^2^+2Fc^2^)/3'
_refine_ls_weighting_scheme calc
_refine_ls_wR_factor_gt 0.0824
_refine_ls_wR_factor_ref 0.0860
_reflns_number_gt 1032
_reflns_number_total 1191
_reflns_threshold_expression >2sigma(I)
_cod_data_source_file b307306h.txt
_cod_data_source_block pbcn
_cod_depositor_comments
;
The following automatic conversions were performed:
'_symmetry_cell_setting' value 'Orthorhombic' changed to 'orthorhombic'
according to '/home/saulius/struct/CIF-dictionaries/cif_core.dic'
dictionary named 'cif_core.dic' version 2.4.1 from 2010-06-29.

Automatic conversion script
Id: cif_fix_enum 1527 2010-12-29 10:47:43Z saulius 
;
_cod_original_sg_symbol_H-M Pbcn
_cod_database_code 7050660

loop_
_symmetry_equiv_pos_as_xyz
'x, y, z'
'-x+1/2, -y+1/2, z+1/2'
'-x, y, -z+1/2'
'x+1/2, -y+1/2, -z'
'-x, -y, -z'
'x-1/2, y-1/2, -z-1/2'
'x, -y, z-1/2'
'-x-1/2, y-1/2, z'

loop_
_atom_site_label
_atom_site_type_symbol
_atom_site_fract_x
_atom_site_fract_y
_atom_site_fract_z
_atom_site_U_iso_or_equiv
_atom_site_adp_type
_atom_site_occupancy
_atom_site_symmetry_multiplicity
_atom_site_calc_flag
_atom_site_refinement_flags
_atom_site_disorder_assembly
_atom_site_disorder_group
C1 C 0.14445(8) 0.03877(14) -0.0109(2) 0.0380(4) Uani 1 1 d . . .
H1 H 0.1566(8) -0.0255(14) -0.089(2) 0.048(4) Uiso 1 1 d . . .
C2 C 0.19321(8) 0.12077(11) 0.06100(18) 0.0273(3) Uani 1 1 d . . .
C3 C 0.14338(8) 0.18925(12) 0.1588(2) 0.0345(4) Uani 1 1 d . . .
H3 H 0.1526(8) 0.2552(13) 0.232(2) 0.038(4) Uiso 1 1 d . . .
C4 C 0.27837(7) 0.13056(11) 0.04322(18) 0.0275(4) Uani 1 1 d . . .
C5 C 0.32075(8) 0.05276(12) -0.0585(2) 0.0333(4) Uani 1 1 d . . .
H5 H 0.2949(8) -0.0079(13) -0.1207(19) 0.037(4) Uiso 1 1 d . . .
C6 C 0.40061(9) 0.06187(13) -0.0739(2) 0.0400(4) Uani 1 1 d . . .
H6 H 0.4281(8) 0.0076(14) -0.146(2) 0.044(4) Uiso 1 1 d . . .
C7 C 0.43985(9) 0.14740(13) 0.0136(2) 0.0413(4) Uani 1 1 d . . .
H7 H 0.4945(10) 0.1554(11) 0.004(2) 0.047(4) Uiso 1 1 d . . .
C8 C 0.39882(8) 0.22474(13) 0.1155(2) 0.0402(4) Uani 1 1 d . . .
H8 H 0.4250(8) 0.2853(12) 0.179(2) 0.045(4) Uiso 1 1 d . . .
C9 C 0.31889(8) 0.21653(12) 0.1296(2) 0.0338(4) Uani 1 1 d . . .
H9 H 0.2923(8) 0.2704(12) 0.198(2) 0.040(4) Uiso 1 1 d . . .
N1 N 0.07083(7) 0.15101(10) 0.14631(19) 0.0366(4) Uani 1 1 d . . .
H1N H 0.0272(13) 0.1716(19) 0.206(3) 0.020(7) Uiso 0.50 1 d P . .
N2 N 0.07149(7) 0.05817(10) 0.04103(18) 0.0387(4) Uani 1 1 d . . .
H2N H 0.0281(12) 0.018(2) 0.014(3) 0.015(6) Uiso 0.50 1 d P . .

loop_
_atom_site_aniso_label
_atom_site_aniso_U_11
_atom_site_aniso_U_22
_atom_site_aniso_U_33
_atom_site_aniso_U_23
_atom_site_aniso_U_13
_atom_site_aniso_U_12
C1 0.0301(9) 0.0458(9) 0.0381(10) -0.0088(8) 0.0044(7) -0.0064(7)
C2 0.0243(7) 0.0331(7) 0.0246(8) 0.0027(6) 0.0004(6) -0.0020(6)
C3 0.0281(8) 0.0341(8) 0.0412(10) -0.0035(7) 0.0038(7) -0.0031(6)
C4 0.0248(8) 0.0333(7) 0.0243(8) 0.0049(6) 0.0000(6) -0.0005(6)
C5 0.0311(9) 0.0348(8) 0.0339(9) -0.0013(7) 0.0016(7) 0.0010(6)
C6 0.0317(9) 0.0433(9) 0.0450(10) 0.0074(8) 0.0074(7) 0.0102(7)
C7 0.0226(8) 0.0501(10) 0.0511(11) 0.0163(8) -0.0005(7) 0.0021(7)
C8 0.0298(9) 0.0430(9) 0.0478(11) 0.0039(8) -0.0068(7) -0.0065(7)
C9 0.0298(8) 0.0378(8) 0.0340(9) -0.0033(7) 0.0006(6) -0.0011(6)
N1 0.0250(7) 0.0423(7) 0.0424(8) -0.0021(6) 0.0058(6) -0.0006(5)
N2 0.0266(7) 0.0462(8) 0.0432(8) -0.0078(6) 0.0012(6) -0.0082(6)

loop_
_atom_type_symbol
_atom_type_description
_atom_type_scat_dispersion_real
_atom_type_scat_dispersion_imag
_atom_type_scat_source
C C 0.0033 0.0016 'International Tables Vol C Tables 4.2.6.8 and 6.1.1.4'
H H 0.0000 0.0000 'International Tables Vol C Tables 4.2.6.8 and 6.1.1.4'
N N 0.0061 0.0033 'International Tables Vol C Tables 4.2.6.8 and 6.1.1.4'

loop_
_geom_angle_atom_site_label_1
_geom_angle_atom_site_label_2
_geom_angle_atom_site_label_3
_geom_angle
_geom_angle_site_symmetry_1
_geom_angle_site_symmetry_3
_geom_angle_publ_flag
N2 C1 C2 109.89(14) . . ?
N2 C1 H1 120.2(9) . . ?
C2 C1 H1 129.9(9) . . ?
C3 C2 C1 103.52(13) . . ?
C3 C2 C4 128.00(12) . . ?
C1 C2 C4 128.44(13) . . ?
N1 C3 C2 110.23(13) . . ?
N1 C3 H3 118.0(8) . . ?
C2 C3 H3 131.8(8) . . ?
C9 C4 C5 117.90(13) . . ?
C9 C4 C2 121.09(12) . . ?
C5 C4 C2 121.01(12) . . ?
C6 C5 C4 120.82(14) . . ?
C6 C5 H5 118.7(8) . . ?
C4 C5 H5 120.5(8) . . ?
C7 C6 C5 120.45(15) . . ?
C7 C6 H6 120.6(9) . . ?
C5 C6 H6 118.9(9) . . ?
C6 C7 C8 119.45(14) . . ?
C6 C7 H7 121.7(9) . . ?
C8 C7 H7 118.8(9) . . ?
C7 C8 C9 120.24(15) . . ?
C7 C8 H8 121.2(9) . . ?
C9 C8 H8 118.6(9) . . ?
C8 C9 C4 121.14(14) . . ?
C8 C9 H9 118.7(9) . . ?
C4 C9 H9 120.2(9) . . ?
C3 N1 N2 108.10(12) . . ?
C3 N1 H1N 131.0(16) . . ?
N2 N1 H1N 120.3(15) . . ?
C1 N2 N1 108.25(12) . . ?
C1 N2 H2N 128.3(15) . . ?
N1 N2 H2N 123.4(15) . . ?

loop_
_geom_bond_atom_site_label_1
_geom_bond_atom_site_label_2
_geom_bond_distance
_geom_bond_site_symmetry_2
_geom_bond_publ_flag
C1 N2 1.3317(18) . ?
C1 C2 1.388(2) . ?
C1 H1 0.977(16) . ?
C2 C3 1.3814(19) . ?
C2 C4 1.4755(19) . ?
C3 N1 1.3313(17) . ?
C3 H3 0.961(15) . ?
C4 C9 1.3880(19) . ?
C4 C5 1.3922(19) . ?
C5 C6 1.383(2) . ?
C5 H5 0.961(15) . ?
C6 C7 1.377(2) . ?
C6 H6 0.956(16) . ?
C7 C8 1.377(2) . ?
C7 H7 0.947(17) . ?
C8 C9 1.382(2) . ?
C8 H8 0.969(15) . ?
C9 H9 0.934(15) . ?
N1 N2 1.3444(17) . ?
N1 H1N 0.90(2) . ?
N2 H2N 0.91(2) . ?

loop_
_geom_hbond_atom_site_label_D
_geom_hbond_atom_site_label_H
_geom_hbond_atom_site_label_A
_geom_hbond_distance_DH
_geom_hbond_distance_HA
_geom_hbond_distance_DA
_geom_hbond_angle_DHA
_geom_hbond_site_symmetry_A
N1 H1N N1 0.90(2) 2.02(2) 2.872(2) 157(2) 3
N2 H2N N2 0.91(2) 1.98(2) 2.884(2) 175(2) 5

loop_
_geom_torsion_atom_site_label_1
_geom_torsion_atom_site_label_2
_geom_torsion_atom_site_label_3
_geom_torsion_atom_site_label_4
_geom_torsion
_geom_torsion_site_symmetry_1
_geom_torsion_site_symmetry_2
_geom_torsion_site_symmetry_3
_geom_torsion_site_symmetry_4
_geom_torsion_publ_flag
N2 C1 C2 C3 0.10(17) . . . . ?
N2 C1 C2 C4 178.10(13) . . . . ?
C1 C2 C3 N1 0.05(16) . . . . ?
C4 C2 C3 N1 -177.96(13) . . . . ?
C3 C2 C4 C9 -0.3(2) . . . . ?
C1 C2 C4 C9 -177.80(14) . . . . ?
C3 C2 C4 C5 178.71(14) . . . . ?
C1 C2 C4 C5 1.2(2) . . . . ?
C9 C4 C5 C6 -0.6(2) . . . . ?
C2 C4 C5 C6 -179.61(13) . . . . ?
C4 C5 C6 C7 0.9(2) . . . . ?
C5 C6 C7 C8 -0.6(2) . . . . ?
C6 C7 C8 C9 0.0(2) . . . . ?
C7 C8 C9 C4 0.4(2) . . . . ?
C5 C4 C9 C8 -0.1(2) . . . . ?
C2 C4 C9 C8 178.95(14) . . . . ?
C2 C3 N1 N2 -0.18(17) . . . . ?
C2 C1 N2 N1 -0.21(18) . . . . ?
C3 N1 N2 C1 0.24(17) . . . . ?
